data_9006528
loop_
_publ_author_name
'Yang, H.'
'Hazen, R. M.'
'Finger, L. W.'
'Prewitt, C. T.'
'Downs, R. T.'

_publ_section_title
;Compressibility and crystal structure of sillimanite, Al2SiO5, at high
 pressure Sample: P = 3.72 GPa
;
_journal_name_full 'Physics and Chemistry of Minerals'
_journal_page_first 39
_journal_page_last 47
_journal_paper_doi 10.1007/s002690050084
_journal_volume 25
_journal_year 1997
_chemical_formula_sum 'Al2 O5 Si'
_chemical_name_mineral Sillimanite
_space_group_IT_number 62
_symmetry_space_group_name_Hall '-P 2c 2ab'
_symmetry_space_group_name_H-M 'P b n m'
_cell_angle_alpha 90
_cell_angle_beta 90
_cell_angle_gamma 90
_cell_formula_units_Z 4
_cell_length_a 7.4345
_cell_length_b 7.5989
_cell_length_c 5.7507
_cell_volume 324.880
_database_code_amcsd 0008110
_diffrn_ambient_pressure 3.72e+06
_exptl_crystal_density_diffrn 3.313
_cod_original_formula_sum 'Al2 Si O5'
_cod_database_code 9006528

loop_
_space_group_symop_operation_xyz
x,y,z
x,y,1/2-z
-x,-y,1/2+z
1/2+x,1/2-y,1/2+z
1/2-x,1/2+y,1/2-z
1/2-x,1/2+y,z
1/2+x,1/2-y,-z
-x,-y,-z

loop_
_atom_site_label
_atom_site_fract_x
_atom_site_fract_y
_atom_site_fract_z
_atom_site_U_iso_or_equiv
_atom_site_type_symbol
_atom_site_attached_hydrogens
Al1 0.00000 0.00000 0.00000 0.00393 Al 0
Al2 0.14090 0.34340 0.25000 0.00494 Al 0
Si 0.15430 0.33890 0.75000 0.00545 Si 0
OA 0.36200 0.40600 0.75000 0.00684 O 0
OB 0.35590 0.43340 0.25000 0.00646 O 0
OC 0.47450 0.00280 0.75000 0.00988 O 0
OD 0.12660 0.22110 0.51520 0.00646 O 0

loop_
_cod_changelog_entry_id
_cod_changelog_entry_author
_cod_changelog_entry_date
_cod_changelog_entry_text
1
;cod-tools version 3.8.0
Id: cif_guess_AMCSD_atom_types 9581 2023-05-17 12:35:41Z saulius
;
2023-05-23T09:14:52+03:00
;Derived atom types and hydrogen counts
from atom names that follow the AMCSD naming convention
(Wat == water, O-H == hydroxyl).
;

loop_
_cod_related_entry_id
_cod_related_entry_database
_cod_related_entry_code
1 AMCSD 0008110
